data_1554750
loop_
_publ_author_name
'Anh\"auser, J.'
'Puttreddy, R.'
'Lorenz, Y.'
'Schneider, A.'
'Engeser, M.'
'Rissanen, K.'
'L\"utzen, A.'

_publ_section_title
;
 Chiral self-sorting behaviour of [2.2]paracyclophane-based bis(pyridine)
 ligands
;
_journal_issue 8
_journal_name_full 'Organic Chemistry Frontiers'
_journal_page_first 1226
_journal_paper_doi 10.1039/C9QO00155G
_journal_volume 6
_journal_year 2019
_chemical_formula_moiety '2(C130 H112 N4 P4 Pd2), 8(C F3 O3 S), 3(C4 H8 O)'
_chemical_formula_sum 'C280 H248 F24 N8 O27 P8 Pd4 S8'
_chemical_formula_weight 5542.69
_space_group_crystal_system monoclinic
_space_group_IT_number 15
_space_group_name_Hall '-C 2yc'
_space_group_name_H-M_alt 'C 1 2/c 1'
_atom_sites_solution_hydrogens geom
_atom_sites_solution_primary dual
_audit_creation_date 2019-01-17
_audit_creation_method
;
Olex2 1.2
(compiled May 18 2018 14:05:52 for OlexSys, GUI svn.r5506)
;
_audit_update_record
;
2019-01-28 deposited with the CCDC.	2019-03-12 downloaded from the CCDC.
;
_cell_angle_alpha 90
_cell_angle_beta 97.750(2)
_cell_angle_gamma 90
_cell_formula_units_Z 4
_cell_length_a 46.6905(8)
_cell_length_b 26.3232(3)
_cell_length_c 31.9982(5)
_cell_measurement_reflns_used 34893
_cell_measurement_temperature 120.01(10)
_cell_measurement_theta_max 76.0900
_cell_measurement_theta_min 2.4150
_cell_volume 38968.0(10)
_computing_cell_refinement 'CrysAlisPro 1.171.39.43c (Rigaku OD, 2018)'
_computing_data_collection 'CrysAlisPro 1.171.39.43c (Rigaku OD, 2018)'
_computing_data_reduction 'CrysAlisPro 1.171.39.43c (Rigaku OD, 2018)'
_computing_molecular_graphics 'Olex2 (Dolomanov et al., 2009)'
_computing_publication_material 'Olex2 (Dolomanov et al., 2009)'
_computing_structure_refinement 'ShelXL (Sheldrick, 2015)'
_computing_structure_solution 'ShelXT (Sheldrick, 2015)'
_diffrn_ambient_environment N~2~
_diffrn_ambient_temperature 120.01(10)
_diffrn_detector 'CCD plate'
_diffrn_detector_area_resol_mean 5.1977
_diffrn_detector_type Atlas
_diffrn_measured_fraction_theta_full 0.999
_diffrn_measured_fraction_theta_max 0.999
_diffrn_measurement_details
'List of Runs (angles in degrees, time in seconds): # Type Start End Width t~exp~ \w \q \k \f Frames -------------------------------------------------------------------------- 1 \w -68.00 29.00 1.00 7.50 -- -41.78 57.00 30.00 97 2 \w -109.00 -22.00 1.00 7.50 -- -41.78 -57.00 120.00 87 3 \w -69.00 30.00 1.00 7.50 -- -41.78 57.00 -90.00 99 4 \w -95.00 -4.00 1.00 7.50 -- -41.78 125.00 30.00 91 5 \w 33.00 109.00 1.00 45.00 -- 112.00 -94.00 -90.00 76 6 \w 47.00 116.00 1.00 45.00 -- 112.00-111.00-180.00 69 7 \w 45.00 140.00 1.00 45.00 -- 112.00 -30.00-150.00 95 8 \w 43.00 93.00 1.00 45.00 -- 112.00 -61.00 -60.00 50 9 \w 36.00 136.00 1.00 45.00 -- 112.00 -30.00 30.00 100 10 \w 105.00 141.00 1.00 45.00 -- 112.00 -61.00 -60.00 36 11 \w 88.00 177.00 1.00 45.00 -- 112.00 45.00 30.00 89 12 \w 104.00 178.00 1.00 45.00 -- 112.00 111.00 -30.00 74 13 \w 61.00 136.00 1.00 45.00 -- 112.00 -77.00 0.00 75'
_diffrn_measurement_device 'four-circle diffractometer'
_diffrn_measurement_device_type 'SuperNova, Dual, Cu at home/near, Atlas'
_diffrn_measurement_method '\w scans'
_diffrn_orient_matrix_type 'CrysAlisPro convention (1999,Acta A55,543-557)'
_diffrn_orient_matrix_UB_11 -0.0201519000
_diffrn_orient_matrix_UB_12 0.0410117000
_diffrn_orient_matrix_UB_13 -0.0219722000
_diffrn_orient_matrix_UB_21 -0.0237668000
_diffrn_orient_matrix_UB_22 -0.0403072000
_diffrn_orient_matrix_UB_23 -0.0111917000
_diffrn_orient_matrix_UB_31 -0.0118016000
_diffrn_orient_matrix_UB_32 0.0108273000
_diffrn_orient_matrix_UB_33 0.0418323000
_diffrn_radiation_monochromator mirror
_diffrn_radiation_probe x-ray
_diffrn_radiation_type CuK\a
_diffrn_radiation_wavelength 1.54184
_diffrn_reflns_av_R_equivalents 0.0411
_diffrn_reflns_av_unetI/netI 0.0415
_diffrn_reflns_Laue_measured_fraction_full 0.999
_diffrn_reflns_Laue_measured_fraction_max 0.999
_diffrn_reflns_limit_h_max 54
_diffrn_reflns_limit_h_min -55
_diffrn_reflns_limit_k_max 31
_diffrn_reflns_limit_k_min -30
_diffrn_reflns_limit_l_max 38
_diffrn_reflns_limit_l_min -27
_diffrn_reflns_number 109627
_diffrn_reflns_point_group_measured_fraction_full 0.999
_diffrn_reflns_point_group_measured_fraction_max 0.999
_diffrn_reflns_theta_full 66.749
_diffrn_reflns_theta_max 66.749
_diffrn_reflns_theta_min 2.305
_diffrn_source 'micro-focus sealed X-ray tube'
_diffrn_source_type 'SuperNova (Cu) X-ray Source'
_exptl_absorpt_coefficient_mu 2.653
_exptl_absorpt_correction_T_max 1.000
_exptl_absorpt_correction_T_min 0.589
_exptl_absorpt_correction_type gaussian
_exptl_absorpt_process_details
'CrysAlisPro 1.171.39.43c (Rigaku Oxford Diffraction, 2018) Numerical absorption correction based on gaussian integration over 			a multifaceted crystal model Empirical absorption correction using spherical harmonics, implemented in SCALE3 ABSPACK scaling algorithm.'
_exptl_crystal_colour brown
_exptl_crystal_colour_primary brown
_exptl_crystal_density_diffrn 0.945
_exptl_crystal_description plate
_exptl_crystal_F_000 11392
_exptl_crystal_size_max 0.256
_exptl_crystal_size_mid 0.226
_exptl_crystal_size_min 0.079
_refine_diff_density_max 4.275
_refine_diff_density_min -1.553
_refine_diff_density_rms 0.115
_refine_ls_extinction_method none
_refine_ls_goodness_of_fit_ref 1.033
_refine_ls_hydrogen_treatment constr
_refine_ls_matrix_type full
_refine_ls_number_parameters 1732
_refine_ls_number_reflns 34510
_refine_ls_number_restraints 97
_refine_ls_restrained_S_all 1.038
_refine_ls_R_factor_all 0.0992
_refine_ls_R_factor_gt 0.0815
_refine_ls_shift/su_max 0.005
_refine_ls_shift/su_mean 0.000
_refine_ls_structure_factor_coef Fsqd
_refine_ls_weighting_details 'w=1/[\s^2^(Fo^2^)+(0.1935P)^2^+33.9101P] where P=(Fo^2^+2Fc^2^)/3'
_refine_ls_weighting_scheme calc
_refine_ls_wR_factor_gt 0.2423
_refine_ls_wR_factor_ref 0.2681
_reflns_Friedel_coverage 0.000
_reflns_number_gt 25716
_reflns_number_total 34510
_reflns_threshold_expression 'I > 2\s(I)'
_cod_data_source_file c9qo00155g2.cif
_cod_data_source_block Pd2_dppp2_(rac)-4_2_OTf_4
_cod_database_code 1554750
_shelx_shelxl_version_number 2018/3
_chemical_oxdiff_formula 'C40 H40 N2 O3 Pd2 P2 S1 F3'
_chemical_oxdiff_usercomment 'THF+ MeOH + DCM + ACN and CP'
_shelx_space_group_comment
;
The symmetry employed for this shelxl refinement is uniquely defined
by the following loop, which should always be used as a source of
symmetry information in preference to the above space-group names.
They are only intended as comments.
;
_reflns_odcompleteness_completeness 99.87
_reflns_odcompleteness_iscentric 1
_reflns_odcompleteness_theta 69.95
_olex2_refinement_description
;
1. Fixed Uiso
 At 1.2 times of:
  All C(H) groups, All C(H,H) groups
2. Restrained distances
 C145-S2
 1.83 with sigma of 0.01
 C146-S1
 1.83 with sigma of 0.01
 C145-F4
 1.39 with sigma of 0.01
 C145-F5
 1.39 with sigma of 0.01
 C146-F6
 1.39 with sigma of 0.01
 F1-C146
 1.39 with sigma of 0.01
 F8-C144
 1.39 with sigma of 0.01
 C144-F9
 1.39 with sigma of 0.01
 C144-F8
 1.39 with sigma of 0.01
 C144-F7
 1.39 with sigma of 0.01
 C135-C134
 1.54 with sigma of 0.01
 C133-C132
 1.54 with sigma of 0.01
 C134-C133
 1.54 with sigma of 0.01
 C140-O16
 1.43 with sigma of 0.01
 C142-C141
 1.54 with sigma of 0.02
 C141-C140
 1.54 with sigma of 0.02
 C142-C143
 1.54 with sigma of 0.02
 C139-O18
 1.43 with sigma of 0.01
 C136-C137
 1.54 with sigma of 0.01
 C137-C138
 1.54 with sigma of 0.01
 C138-C139
 1.54 with sigma of 0.01
 O8-S5
 1.43 with sigma of 0.001
 S5-O7
 1.43 with sigma of 0.001
 O9-S5
 1.48 with sigma of 0.001
 C144-S5
 1.83 with sigma of 0.01
3. Uiso/Uaniso restraints and constraints
Uanis(C136) \\sim Ueq, Uanis(C137) \\sim Ueq, Uanis(C138) \\sim Ueq: with sigma
of 0.01 and sigma for terminal atoms of 0.01
Uanis(C145) \\sim Ueq, Uanis(C146) \\sim Ueq: with sigma of 0.01 and sigma for
terminal atoms of 0.01
Uanis(O9) \\sim Ueq: with sigma of 0.01 and sigma for terminal atoms of 0.01
Uanis(C144) \\sim Ueq, Uanis(F8) \\sim Ueq, Uanis(F7) \\sim Ueq: with sigma of
0.01 and sigma for terminal atoms of 0.01
Uanis(C134) \\sim Ueq: with sigma of 0.01 and sigma for terminal atoms of 0.01
Uanis(C133) \\sim Ueq: with sigma of 0.01 and sigma for terminal atoms of 0.01
Uanis(S5) \\sim Ueq: with sigma of 0.02 and sigma for terminal atoms of 0.01
Uanis(O16) = Uanis(C140) = Uanis(C141) = Uanis(C142) = Uanis(C143)
4. Others
 Fixed Sof: S1(0.5) S2(0.5) F1(0.5) F2(0.5) F3(0.5) F4(0.5) F5(0.5) F6(0.5)
 O1(0.5) O2(0.5) O3(0.5) O4(0.5) O5(0.5) O6(0.5) O16(0.5) O17(0.5) O18(0.5)
 C132(0.5) H13I(0.5) H13J(0.5) C133(0.5) H13K(0.5) H13L(0.5) C134(0.5)
 H13M(0.5) H13N(0.5) C135(0.5) H13O(0.5) H13P(0.5) C136(0.5) H13A(0.5)
 H13B(0.5) C137(0.5) H13C(0.5) H13D(0.5) C138(0.5) H13E(0.5) H13F(0.5)
 C139(0.5) H13G(0.5) H13H(0.5) C140(0.5) H14A(0.5) H14B(0.5) C141(0.5)
 H14C(0.5) H14D(0.5) C142(0.5) H14E(0.5) H14F(0.5) C143(0.5) H14G(0.5)
 H14H(0.5) C145(0.5) C146(0.5)
5.a Secondary CH2 refined with riding coordinates:
 C18(H18A,H18B), C19(H19A,H19B), C26(H26A,H26B), C27(H27A,H27B), C56(H56A,
 H56B), C57(H57A,H57B), C64(H64A,H64B), C65(H65A,H65B), C89(H89A,H89B),
 C90(H90A,H90B), C91(H91A,H91B), C117(H11A,H11B), C118(H11C,H11D), C119(H11E,
 H11F), C132(H13I,H13J), C133(H13K,H13L), C134(H13M,H13N), C135(H13O,H13P),
 C136(H13A,H13B), C137(H13C,H13D), C138(H13E,H13F), C139(H13G,H13H), C140(H14A,
 H14B), C141(H14C,H14D), C142(H14E,H14F), C143(H14G,H14H)
5.b Aromatic/amide H refined with riding coordinates:
 C1(H1), C2(H2), C4(H4), C5(H5), C7(H7), C8(H8), C10(H10), C11(H11), C13(H13),
 C15(H15), C16(H16), C22(H22), C24(H24), C25(H25), C29(H29), C30(H30), C32(H32),
  C33(H33), C35(H35), C36(H36), C37(H37), C38(H38), C39(H39), C40(H40),
 C42(H42), C43(H43), C45(H45), C46(H46), C48(H48), C49(H49), C51(H51), C53(H53),
  C54(H54), C60(H60), C62(H62), C63(H63), C67(H67), C68(H68), C70(H70),
 C71(H71), C73(H73), C74(H74), C75(H75), C76(H76), C77(H77), C78(H78), C79(H79),
  C80(H80), C81(H81), C83(H83), C84(H84), C85(H85), C86(H86), C87(H87),
 C93(H93), C94(H94), C95(H95), C96(H96), C97(H97), C99(H99), C100(H100),
 C102(H102), C103(H103), C104(H104), C106(H106), C107(H107), C108(H108),
 C109(H109), C110(H110), C112(H112), C113(H113), C114(H114), C115(H115),
 C116(H116), C121(H121), C122(H122), C123(H123), C124(H124), C125(H125),
 C127(H127), C128(H128), C129(H129), C130(H130), C131(H131)
;
_olex2_submission_special_instructions 'No special instructions were received'
_oxdiff_exptl_absorpt_empirical_details
'Empirical correction (ABSPACK) includes: - Absorption correction using spherical harmonics - Frame scaling'
_oxdiff_exptl_absorpt_empirical_full_max 2.160
_oxdiff_exptl_absorpt_empirical_full_min 0.717

loop_
_space_group_symop_operation_xyz
'x, y, z'
'-x, y, -z+1/2'
'x+1/2, y+1/2, z'
'-x+1/2, y+1/2, -z+1/2'
'-x, -y, -z'
'x, -y, z-1/2'
'-x+1/2, -y+1/2, -z'
'x+1/2, -y+1/2, z-1/2'

loop_
_atom_site_label
_atom_site_type_symbol
_atom_site_fract_x
_atom_site_fract_y
_atom_site_fract_z
_atom_site_U_iso_or_equiv
_atom_site_adp_type
_atom_site_occupancy
_atom_site_site_symmetry_order
_atom_site_calc_flag
_atom_site_refinement_flags_posn
_atom_site_refinement_flags_adp
_atom_site_refinement_flags_occupancy
_atom_site_disorder_assembly
_atom_site_disorder_group
Pd1 Pd 0.18018(2) 0.39246(2) 0.93316(2) 0.04772(12) Uani 1 1 d . . . . .
Pd2 Pd 0.47278(2) 0.18212(2) 0.54201(2) 0.05008(12) Uani 1 1 d . . . . .
S1 S 0.28126(7) 0.32048(11) 1.01008(9) 0.0635(6) Uani 0.5 1 d D . P A 1
S2 S 0.31826(9) 0.38844(17) 1.00717(17) 0.0941(11) Uani 0.5 1 d D . P B 2
S3 S 0.37915(3) -0.06691(6) 0.66549(5) 0.0706(4) Uani 1 1 d . . . . .
S4 S 0.39807(3) 0.10368(5) 0.47332(5) 0.0623(3) Uani 1 1 d . . . . .
S5 S 0.45919(7) 0.26420(19) 0.83068(14) 0.183(2) Uani 1 1 d D U . . .
P1 P 0.49677(3) 0.10797(5) 0.53698(4) 0.0492(3) Uani 1 1 d . . . . .
P2 P 0.48971(3) 0.21214(5) 0.48367(5) 0.0562(3) Uani 1 1 d . . . . .
P3 P 0.17279(3) 0.47087(5) 0.95976(4) 0.0518(3) Uani 1 1 d . . . . .
P4 P 0.14355(3) 0.35659(5) 0.96340(4) 0.0500(3) Uani 1 1 d . . . . .
F1 F 0.3090(3) 0.3947(4) 0.9766(3) 0.113(4) Uani 0.5 1 d D . P A 1
F2 F 0.2876(2) 0.3328(5) 0.9336(4) 0.070(3) Uani 0.5 1 d . . P A 1
F3 F 0.3010(2) 0.3366(6) 0.9379(4) 0.084(3) Uani 0.5 1 d . . P B 2
F4 F 0.3374(3) 0.3971(6) 0.9345(4) 0.153(5) Uani 0.5 1 d D . P . .
F5 F 0.3452(4) 0.3225(5) 0.9677(4) 0.141(5) Uani 0.5 1 d D . P B 2
F6 F 0.32781(14) 0.3190(3) 0.9773(2) 0.0614(18) Uani 0.5 1 d D . P A 1
F7 F 0.4579(3) 0.2765(6) 0.7560(4) 0.267(5) Uani 1 1 d D U . . .
F8 F 0.5037(4) 0.2915(7) 0.7981(6) 0.354(9) Uani 1 1 d D U . . .
F9 F 0.47719(17) 0.2095(3) 0.7877(3) 0.170(3) Uani 1 1 d D . . . .
F10 F 0.37403(9) 0.19034(15) 0.44937(16) 0.0938(13) Uani 1 1 d . . . . .
F11 F 0.34854(9) 0.12556(18) 0.42724(15) 0.0946(12) Uani 1 1 d . . . . .
F12 F 0.38611(11) 0.1450(2) 0.39804(14) 0.1099(16) Uani 1 1 d . . . . .
F13 F 0.4008(2) -0.1265(4) 0.7247(4) 0.234(5) Uani 1 1 d . . . . .
F14 F 0.42708(14) -0.1195(3) 0.6738(2) 0.141(2) Uani 1 1 d . . . . .
F15 F 0.4250(2) -0.0591(3) 0.7198(3) 0.189(4) Uani 1 1 d . . . . .
O1 O 0.2997(2) 0.3299(6) 1.0504(2) 0.092(4) Uani 0.5 1 d . . P A 1
O2 O 0.25484(14) 0.3502(3) 1.0103(2) 0.069(3) Uani 0.5 1 d . . P A 1
O3 O 0.2801(3) 0.2710(3) 0.9921(3) 0.111(5) Uani 0.5 1 d . . P A 1
O4 O 0.29481(16) 0.4192(3) 0.9956(2) 0.0601(18) Uani 0.5 1 d . . P B 2
O5 O 0.3085(2) 0.3471(5) 1.0349(6) 0.125(6) Uani 0.5 1 d . . P B 2
O6 O 0.3468(3) 0.4098(5) 1.0252(4) 0.115(4) Uani 0.5 1 d . . P B 2
O7 O 0.43000(9) 0.2464(3) 0.8240(4) 0.168(4) Uani 1 1 d D . . . .
O8 O 0.47881(10) 0.2517(2) 0.86741(13) 0.0991(16) Uani 1 1 d D . . . .
O9 O 0.4580(4) 0.3203(2) 0.8333(6) 0.286(8) Uani 1 1 d D U . . .
O10 O 0.36151(12) -0.0421(2) 0.69223(18) 0.1023(18) Uani 1 1 d . . . . .
O11 O 0.36535(11) -0.10400(19) 0.63833(18) 0.0899(15) Uani 1 1 d . . . . .
O12 O 0.39423(12) -0.0311(2) 0.6404(2) 0.1088(19) Uani 1 1 d . . . . .
O13 O 0.38293(9) 0.10541(16) 0.50946(14) 0.0683(10) Uani 1 1 d . . . . .
O14 O 0.39851(12) 0.05456(18) 0.45349(17) 0.0885(14) Uani 1 1 d . . . . .
O15 O 0.42548(9) 0.13025(16) 0.47906(15) 0.0723(11) Uani 1 1 d . . . . .
O16 O 0.3009(3) 0.2526(4) 0.5231(5) 0.124(3) Uani 0.5 1 d D . P . .
O17 O 0.2568(4) 0.3336(5) 0.8066(5) 0.126(5) Uani 0.5 1 d . . P . .
O18 O 0.4540(2) -0.0556(4) 0.8815(3) 0.094(3) Uani 0.5 1 d D . P . .
N1 N 0.44811(9) 0.24740(17) 0.54857(17) 0.0616(11) Uani 1 1 d . . . . .
N2 N 0.45597(9) 0.15851(17) 0.59658(14) 0.0556(10) Uani 1 1 d . . . . .
N3 N 0.19160(9) 0.32287(15) 0.90725(13) 0.0495(9) Uani 1 1 d . . . . .
N4 N 0.21325(9) 0.42306(15) 0.90268(13) 0.0510(9) Uani 1 1 d . . . . .
C1 C 0.45783(13) 0.2849(2) 0.5753(2) 0.0717(16) Uani 1 1 d . . . . .
H1 H 0.477242 0.284938 0.586638 0.086 Uiso 1 1 calc R . . . .
C2 C 0.44034(12) 0.3233(2) 0.5866(2) 0.0732(17) Uani 1 1 d . . . . .
H2 H 0.447961 0.348590 0.605154 0.088 Uiso 1 1 calc R . . . .
C3 C 0.41096(13) 0.3240(2) 0.5700(2) 0.0669(15) Uani 1 1 d . . . . .
C4 C 0.40156(13) 0.2854(2) 0.5420(2) 0.0718(16) Uani 1 1 d . . . . .
H4 H 0.382347 0.284608 0.529726 0.086 Uiso 1 1 calc R . . . .
C5 C 0.42029(12) 0.2482(2) 0.5322(2) 0.0688(15) Uani 1 1 d . . . . .
H5 H 0.413280 0.222719 0.513374 0.083 Uiso 1 1 calc R . . . .
C6 C 0.39112(13) 0.3629(2) 0.5835(2) 0.0699(16) Uani 1 1 d . . . . .
C7 C 0.40184(13) 0.4113(2) 0.5964(2) 0.0705(16) Uani 1 1 d . . . . .
H7 H 0.421013 0.419458 0.594564 0.085 Uiso 1 1 calc R . . . .
C8 C 0.38406(13) 0.4468(2) 0.6117(2) 0.0687(15) Uani 1 1 d . . . . .
H8 H 0.391339 0.478596 0.620246 0.082 Uiso 1 1 calc R . . . .
C9 C 0.35459(13) 0.4348(2) 0.6145(2) 0.0657(15) Uani 1 1 d . . . . .
C10 C 0.34458(14) 0.3879(2) 0.6017(2) 0.0720(16) Uani 1 1 d . . . . .
H10 H 0.325401 0.379525 0.603168 0.086 Uiso 1 1 calc R . . . .
C11 C 0.36285(13) 0.3520(2) 0.5861(2) 0.0756(17) Uani 1 1 d . . . . .
H11 H 0.355527 0.320238 0.577488 0.091 Uiso 1 1 calc R . . . .
C12 C 0.33535(12) 0.4729(2) 0.63050(19) 0.0595(13) Uani 1 1 d . . . . .
C13 C 0.33716(15) 0.5241(2) 0.61756(19) 0.0690(16) Uani 1 1 d . . . . .
H13 H 0.349043 0.532196 0.597432 0.083 Uiso 1 1 calc R . . . .
C14 C 0.32187(14) 0.5619(2) 0.6339(2) 0.0690(16) Uani 1 1 d . . . . .
C15 C 0.29981(14) 0.5478(3) 0.6566(2) 0.0725(17) Uani 1 1 d . . . . .
H15 H 0.286506 0.571876 0.663106 0.087 Uiso 1 1 calc R . . . .
C16 C 0.29768(12) 0.4982(3) 0.66940(18) 0.0660(15) Uani 1 1 d . . . . .
H16 H 0.282370 0.489032 0.683628 0.079 Uiso 1 1 calc R . . . .
C17 C 0.31769(11) 0.4615(2) 0.66174(18) 0.0593(13) Uani 1 1 d . . . . .
C18 C 0.32369(13) 0.4193(2) 0.6932(2) 0.0713(16) Uani 1 1 d . . . . .
H18A H 0.327632 0.388441 0.678471 0.086 Uiso 1 1 calc R . . . .
H18B H 0.306564 0.413505 0.706660 0.086 Uiso 1 1 calc R . . . .
C19 C 0.34987(13) 0.4307(2) 0.7281(2) 0.0719(16) Uani 1 1 d . . . . .
H19A H 0.345427 0.417754 0.754820 0.086 Uiso 1 1 calc R . . . .
H19B H 0.366689 0.412526 0.721168 0.086 Uiso 1 1 calc R . . . .
C20 C 0.35727(11) 0.4861(2) 0.73302(19) 0.0626(13) Uani 1 1 d . . . . .
C21 C 0.34016(11) 0.5225(2) 0.75032(18) 0.0618(14) Uani 1 1 d . . . . .
C22 C 0.34085(13) 0.5734(2) 0.7374(2) 0.0657(14) Uani 1 1 d . . . . .
H22 H 0.329952 0.597408 0.749630 0.079 Uiso 1 1 calc R . . . .
C23 C 0.35757(14) 0.5889(3) 0.7065(2) 0.0758(17) Uani 1 1 d . . . . .
C24 C 0.37935(14) 0.5561(3) 0.6979(2) 0.0799(19) Uani 1 1 d . . . . .
H24 H 0.394258 0.567920 0.683936 0.096 Uiso 1 1 calc R . . . .
C25 C 0.37872(12) 0.5052(3) 0.7104(2) 0.0731(17) Uani 1 1 d . . . . .
H25 H 0.392996 0.483315 0.703554 0.088 Uiso 1 1 calc R . . . .
C26 C 0.34848(18) 0.6335(3) 0.6788(3) 0.093(2) Uani 1 1 d . . . . .
H26A H 0.365351 0.653741 0.675154 0.111 Uiso 1 1 calc R . . . .
H26B H 0.335416 0.654683 0.692294 0.111 Uiso 1 1 calc R . . . .
C27 C 0.33293(19) 0.6162(2) 0.6339(2) 0.085(2) Uani 1 1 d . . . . .
H27A H 0.316819 0.638834 0.625206 0.102 Uiso 1 1 calc R . . . .
H27B H 0.346424 0.619198 0.613499 0.102 Uiso 1 1 calc R . . . .
C28 C 0.31887(11) 0.5082(2) 0.77965(17) 0.0567(12) Uani 1 1 d . . . . .
C29 C 0.29109(11) 0.5283(2) 0.77347(17) 0.0561(12) Uani 1 1 d . . . . .
H29 H 0.286051 0.551285 0.751679 0.067 Uiso 1 1 calc R . . . .
C30 C 0.27074(11) 0.5145(2) 0.79929(17) 0.0561(12) Uani 1 1 d . . . . .
H30 H 0.252291 0.528490 0.794909 0.067 Uiso 1 1 calc R . . . .
C31 C 0.27804(11) 0.4795(2) 0.83191(17) 0.0564(12) Uani 1 1 d . . . . .
C32 C 0.30623(11) 0.4615(2) 0.83925(18) 0.0618(14) Uani 1 1 d . . . . .
H32 H 0.311715 0.440023 0.861972 0.074 Uiso 1 1 calc R . . . .
C33 C 0.32622(11) 0.4753(2) 0.81313(19) 0.0636(14) Uani 1 1 d . . . . .
H33 H 0.344875 0.462206 0.818124 0.076 Uiso 1 1 calc R . . . .
C34 C 0.25603(11) 0.46163(19) 0.85730(17) 0.0549(12) Uani 1 1 d . . . . .
C35 C 0.22685(11) 0.4596(2) 0.84014(17) 0.0558(12) Uani 1 1 d . . . . .
H35 H 0.221323 0.471296 0.812818 0.067 Uiso 1 1 calc R . . . .
C36 C 0.20618(11) 0.44069(19) 0.86269(16) 0.0526(11) Uani 1 1 d . . . . .
H36 H 0.186975 0.439960 0.850361 0.063 Uiso 1 1 calc R . . . .
C37 C 0.24105(11) 0.42486(19) 0.91975(15) 0.0523(11) Uani 1 1 d . . . . .
H37 H 0.246073 0.412817 0.947077 0.063 Uiso 1 1 calc R . . . .
C38 C 0.26251(11) 0.4438(2) 0.89855(17) 0.0568(12) Uani 1 1 d . . . . .
H38 H 0.281486 0.444699 0.911845 0.068 Uiso 1 1 calc R . . . .
C39 C 0.21541(11) 0.2995(2) 0.92557(18) 0.0568(12) Uani 1 1 d . . . . .
H39 H 0.223893 0.310577 0.951973 0.068 Uiso 1 1 calc R . . . .
C40 C 0.22789(11) 0.2596(2) 0.90665(18) 0.0592(13) Uani 1 1 d . . . . .
H40 H 0.244809 0.244994 0.920099 0.071 Uiso 1 1 calc R . . . .
C41 C 0.21550(10) 0.24097(19) 0.86782(15) 0.0481(10) Uani 1 1 d . . . . .
C42 C 0.19015(10) 0.26470(19) 0.84963(16) 0.0506(10) Uani 1 1 d . . . . .
H42 H 0.180786 0.253554 0.823766 0.061 Uiso 1 1 calc R . . . .
C43 C 0.17901(11) 0.3047(2) 0.87005(16) 0.0531(11) Uani 1 1 d . . . . .
H43 H 0.161983 0.319775 0.857501 0.064 Uiso 1 1 calc R . . . .
C44 C 0.22977(10) 0.19961(18) 0.84711(16) 0.0488(10) Uani 1 1 d . . . . .
C45 C 0.24577(10) 0.16297(18) 0.87187(15) 0.0461(10) Uani 1 1 d . . . . .
H45 H 0.246016 0.163111 0.900977 0.055 Uiso 1 1 calc R . . . .
C46 C 0.26148(10) 0.12598(18) 0.85297(15) 0.0462(10) Uani 1 1 d . . . . .
H46 H 0.272203 0.102138 0.869891 0.055 Uiso 1 1 calc R . . . .
C47 C 0.26136(10) 0.12420(18) 0.80958(15) 0.0455(9) Uani 1 1 d . . . . .
C48 C 0.24416(10) 0.15989(19) 0.78461(15) 0.0492(10) Uani 1 1 d . . . . .
H48 H 0.243330 0.158953 0.755414 0.059 Uiso 1 1 calc R . . . .
C49 C 0.22840(11) 0.19653(19) 0.80321(16) 0.0521(11) Uani 1 1 d . . . . .
H49 H 0.216827 0.219222 0.786230 0.062 Uiso 1 1 calc R . . . .
C50 C 0.27842(9) 0.08450(18) 0.79004(14) 0.0455(9) Uani 1 1 d . . . . .
C51 C 0.27886(10) 0.03588(18) 0.80620(15) 0.0471(10) Uani 1 1 d . . . . .
H51 H 0.266678 0.028057 0.826009 0.057 Uiso 1 1 calc R . . . .
C52 C 0.29715(11) -0.00252(19) 0.79375(17) 0.0533(11) Uani 1 1 d . . . . .
C53 C 0.30964(11) 0.0073(2) 0.75739(16) 0.0538(11) Uani 1 1 d . . . . .
H53 H 0.318399 -0.018866 0.744285 0.065 Uiso 1 1 calc R . . . .
C54 C 0.30907(10) 0.0553(2) 0.74089(15) 0.0517(11) Uani 1 1 d . . . . .
H54 H 0.317362 0.060892 0.716441 0.062 Uiso 1 1 calc R . . . .
C55 C 0.29640(10) 0.09662(19) 0.75951(14) 0.0466(10) Uani 1 1 d . . . . .
C56 C 0.30906(11) 0.1492(2) 0.75438(16) 0.0536(11) Uani 1 1 d . . . . .
H56A H 0.293490 0.173827 0.750338 0.064 Uiso 1 1 calc R . . . .
H56B H 0.318692 0.149511 0.729351 0.064 Uiso 1 1 calc R . . . .
C57 C 0.33133(11) 0.1653(2) 0.79374(17) 0.0551(11) Uani 1 1 d . . . . .
H57A H 0.346639 0.185242 0.784072 0.066 Uiso 1 1 calc R . . . .
H57B H 0.321563 0.186745 0.812045 0.066 Uiso 1 1 calc R . . . .
C58 C 0.34462(10) 0.12032(19) 0.81891(15) 0.0497(10) Uani 1 1 d . . . . .
C59 C 0.36356(10) 0.08523(19) 0.80308(16) 0.0507(10) Uani 1 1 d . . . . .
C60 C 0.36366(10) 0.0355(2) 0.81773(17) 0.0535(11) Uani 1 1 d . . . . .
H60 H 0.375683 0.012201 0.806846 0.064 Uiso 1 1 calc R . . . .
C61 C 0.34684(11) 0.0184(2) 0.84778(17) 0.0563(12) Uani 1 1 d . . . . .
C62 C 0.33397(10) 0.0573(2) 0.86976(17) 0.0558(12) Uani 1 1 d . . . . .
H62 H 0.326198 0.049449 0.894249 0.067 Uiso 1 1 calc R . . . .
C63 C 0.33294(10) 0.1064(2) 0.85507(16) 0.0523(11) Uani 1 1 d . . . . .
H63 H 0.324148 0.131092 0.869741 0.063 Uiso 1 1 calc R . . . .
C64 C 0.33732(13) -0.0358(2) 0.8491(2) 0.0670(14) Uani 1 1 d . . . . .
H64A H 0.336804 -0.045377 0.878240 0.080 Uiso 1 1 calc R . . . .
H64B H 0.351504 -0.057102 0.838111 0.080 Uiso 1 1 calc R . . . .
C65 C 0.30677(12) -0.0463(2) 0.82320(19) 0.0601(13) Uani 1 1 d . . . . .
H65A H 0.307608 -0.077146 0.806859 0.072 Uiso 1 1 calc R . . . .
H65B H 0.292711 -0.051333 0.842536 0.072 Uiso 1 1 calc R . . . .
C66 C 0.38096(11) 0.0984(2) 0.76874(17) 0.0526(11) Uani 1 1 d . . . . .
C67 C 0.39712(12) 0.1436(2) 0.76938(17) 0.0582(12) Uani 1 1 d . . . . .
H67 H 0.397077 0.166303 0.791650 0.070 Uiso 1 1 calc R . . . .
C68 C 0.41293(12) 0.1544(2) 0.73732(18) 0.0604(13) Uani 1 1 d . . . . .
H68 H 0.423608 0.184317 0.738362 0.072 Uiso 1 1 calc R . . . .
C69 C 0.41338(11) 0.1216(2) 0.70327(17) 0.0569(12) Uani 1 1 d . . . . .
C70 C 0.39846(11) 0.0758(2) 0.70368(17) 0.0581(13) Uani 1 1 d . . . . .
H70 H 0.399345 0.052444 0.682061 0.070 Uiso 1 1 calc R . . . .
C71 C 0.38232(11) 0.06437(19) 0.73583(17) 0.0544(11) Uani 1 1 d . . . . .
H71 H 0.372342 0.033753 0.735369 0.065 Uiso 1 1 calc R . . . .
C72 C 0.42854(11) 0.1346(2) 0.66635(18) 0.0576(12) Uani 1 1 d . . . . .
C73 C 0.45417(12) 0.1621(2) 0.67107(18) 0.0627(13) Uani 1 1 d . . . . .
H73 H 0.462485 0.172989 0.697594 0.075 Uiso 1 1 calc R . . . .
C74 C 0.46722(12) 0.1730(2) 0.6356(2) 0.0654(14) Uani 1 1 d . . . . .
H74 H 0.484485 0.191060 0.638980 0.078 Uiso 1 1 calc R . . . .
C75 C 0.43080(11) 0.1320(2) 0.59193(18) 0.0566(12) Uani 1 1 d . . . . .
H75 H 0.422478 0.122457 0.565040 0.068 Uiso 1 1 calc R . . . .
C76 C 0.41729(11) 0.1191(2) 0.62607(18) 0.0578(12) Uani 1 1 d . . . . .
H76 H 0.400485 0.099717 0.622087 0.069 Uiso 1 1 calc R . . . .
C77 C 0.44010(14) 0.2459(3) 0.4343(2) 0.0801(18) Uani 1 1 d . . . . .
H77 H 0.435010 0.211797 0.431792 0.096 Uiso 1 1 calc R . . . .
C78 C 0.4217(2) 0.2833(4) 0.4144(4) 0.122(4) Uani 1 1 d . . . . .
H78 H 0.404365 0.273730 0.398590 0.147 Uiso 1 1 calc R . . . .
C79 C 0.4286(3) 0.3321(4) 0.4179(5) 0.145(5) Uani 1 1 d . . . . .
H79 H 0.415840 0.356360 0.405100 0.173 Uiso 1 1 calc R . . . .
C80 C 0.4551(3) 0.3475(4) 0.4407(5) 0.164(6) Uani 1 1 d . . . . .
H80 H 0.460106 0.381721 0.441900 0.197 Uiso 1 1 calc R . . . .
C81 C 0.4737(2) 0.3121(3) 0.4611(4) 0.109(3) Uani 1 1 d . . . . .
H81 H 0.490992 0.322202 0.476814 0.130 Uiso 1 1 calc R . . . .
C82 C 0.46609(14) 0.2604(3) 0.4578(2) 0.0714(15) Uani 1 1 d . . . . .
C83 C 0.53229(13) 0.2621(2) 0.5364(2) 0.0694(15) Uani 1 1 d . . . . .
H83 H 0.519330 0.260158 0.556039 0.083 Uiso 1 1 calc R . . . .
C84 C 0.55867(14) 0.2860(3) 0.5475(3) 0.0800(18) Uani 1 1 d . . . . .
H84 H 0.563025 0.300089 0.574244 0.096 Uiso 1 1 calc R . . . .
C85 C 0.57802(14) 0.2892(3) 0.5202(3) 0.0793(18) Uani 1 1 d . . . . .
H85 H 0.595667 0.305290 0.527935 0.095 Uiso 1 1 calc R . . . .
C86 C 0.57152(15) 0.2685(3) 0.4811(3) 0.087(2) Uani 1 1 d . . . . .
H86 H 0.584954 0.270675 0.462235 0.105 Uiso 1 1 calc R . . . .
C87 C 0.54458(14) 0.2437(3) 0.4684(2) 0.0747(16) Uani 1 1 d . . . . .
H87 H 0.540371 0.229486 0.441697 0.090 Uiso 1 1 calc R . . . .
C88 C 0.52489(11) 0.2413(2) 0.49710(18) 0.0577(12) Uani 1 1 d . . . . .
C89 C 0.49264(14) 0.1662(2) 0.44245(18) 0.0652(13) Uani 1 1 d . . . . .
H89A H 0.473287 0.155368 0.431107 0.078 Uiso 1 1 calc R . . . .
H89B H 0.500831 0.183153 0.419897 0.078 Uiso 1 1 calc R . . . .
C90 C 0.51062(14) 0.1190(2) 0.45491(19) 0.0662(14) Uani 1 1 d . . . . .
H90A H 0.529407 0.129314 0.469078 0.079 Uiso 1 1 calc R . . . .
H90B H 0.513635 0.100585 0.429620 0.079 Uiso 1 1 calc R . . . .
C91 C 0.49638(12) 0.0837(2) 0.48392(18) 0.0597(12) Uani 1 1 d . . . . .
H91A H 0.506259 0.051198 0.485355 0.072 Uiso 1 1 calc R . . . .
H91B H 0.476489 0.077886 0.471682 0.072 Uiso 1 1 calc R . . . .
C92 C 0.53427(10) 0.10855(18) 0.56040(15) 0.0482(10) Uani 1 1 d . . . . .
C93 C 0.55184(11) 0.0668(2) 0.55617(17) 0.0575(12) Uani 1 1 d . . . . .
H93 H 0.544617 0.039351 0.539752 0.069 Uiso 1 1 calc R . . . .
C94 C 0.57959(11) 0.0658(3) 0.57589(17) 0.0632(14) Uani 1 1 d . . . . .
H94 H 0.591270 0.037873 0.572720 0.076 Uiso 1 1 calc R . . . .
C95 C 0.59050(11) 0.1068(3) 0.60088(19) 0.0654(15) Uani 1 1 d . . . . .
H95 H 0.609515 0.106515 0.614068 0.078 Uiso 1 1 calc R . . . .
C96 C 0.57320(13) 0.1469(3) 0.6057(2) 0.0696(15) Uani 1 1 d . . . . .
H96 H 0.580375 0.173955 0.622712 0.083 Uiso 1 1 calc R . . . .
C97 C 0.54454(11) 0.1486(2) 0.58554(18) 0.0581(12) Uani 1 1 d . . . . .
H97 H 0.532759 0.176315 0.589148 0.070 Uiso 1 1 calc R . . . .
C98 C 0.48083(11) 0.0577(2) 0.5646(2) 0.0598(13) Uani 1 1 d . . . . .
C99 C 0.45760(12) 0.0300(2) 0.5465(2) 0.0709(16) Uani 1 1 d . . . . .
H99 H 0.450012 0.035970 0.518538 0.085 Uiso 1 1 calc R . . . .
C100 C 0.44508(15) -0.0073(3) 0.5696(3) 0.091(2) Uani 1 1 d . . . . .
H100 H 0.429766 -0.026711 0.556583 0.109 Uiso 1 1 calc R . . . .
C102 C 0.45513(18) -0.0153(3) 0.6106(4) 0.103(3) Uani 1 1 d . . . . .
H102 H 0.446679 -0.040030 0.625734 0.123 Uiso 1 1 calc R . . . .
C103 C 0.47817(19) 0.0134(4) 0.6305(3) 0.106(3) Uani 1 1 d . . . . .
H103 H 0.484555 0.009189 0.659049 0.127 Uiso 1 1 calc R . . . .
C104 C 0.49138(15) 0.0484(3) 0.6070(3) 0.0821(19) Uani 1 1 d . . . . .
H104 H 0.507552 0.065985 0.619546 0.099 Uiso 1 1 calc R . . . .
C105 C 0.18306(12) 0.52215(19) 0.92617(16) 0.0548(12) Uani 1 1 d . . . . .
C106 C 0.21153(13) 0.5403(2) 0.93213(18) 0.0601(13) Uani 1 1 d . . . . .
H106 H 0.224814 0.527091 0.953656 0.072 Uiso 1 1 calc R . . . .
C107 C 0.22001(15) 0.5782(2) 0.90589(19) 0.0678(15) Uani 1 1 d . . . . .
H107 H 0.238964 0.589927 0.909627 0.081 Uiso 1 1 calc R . . . .
C108 C 0.20004(17) 0.5982(2) 0.8742(2) 0.0740(17) Uani 1 1 d . . . . .
H108 H 0.205495 0.623710 0.856813 0.089 Uiso 1 1 calc R . . . .
C109 C 0.17191(15) 0.5801(2) 0.86859(19) 0.0672(15) Uani 1 1 d . . . . .
H109 H 0.158477 0.593810 0.847492 0.081 Uiso 1 1 calc R . . . .
C110 C 0.16366(12) 0.5418(2) 0.89410(18) 0.0593(13) Uani 1 1 d . . . . .
H110 H 0.144864 0.529344 0.889525 0.071 Uiso 1 1 calc R . . . .
C111 C 0.19512(12) 0.4823(2) 1.00929(17) 0.0575(12) Uani 1 1 d . . . . .
C112 C 0.21773(12) 0.4499(2) 1.02430(17) 0.0597(13) Uani 1 1 d . . . . .
H112 H 0.219645 0.418967 1.010880 0.072 Uiso 1 1 calc R . . . .
C113 C 0.23745(15) 0.4630(3) 1.05902(19) 0.0722(16) Uani 1 1 d . . . . .
H113 H 0.252740 0.441436 1.068391 0.087 Uiso 1 1 calc R . . . .
C114 C 0.23423(17) 0.5085(3) 1.0796(2) 0.0783(17) Uani 1 1 d . . . . .
H114 H 0.247389 0.517558 1.102852 0.094 Uiso 1 1 calc R . . . .
C115 C 0.21129(16) 0.5406(2) 1.06545(19) 0.0729(16) Uani 1 1 d . . . . .
H115 H 0.209045 0.570721 1.079844 0.087 Uiso 1 1 calc R . . . .
C116 C 0.19196(15) 0.5287(2) 1.03076(18) 0.0669(15) Uani 1 1 d . . . . .
H116 H 0.176923 0.550813 1.021378 0.080 Uiso 1 1 calc R . . . .
C117 C 0.13567(12) 0.4864(2) 0.9675(2) 0.0602(13) Uani 1 1 d . . . . .
H11A H 0.135603 0.519059 0.981609 0.072 Uiso 1 1 calc R . . . .
H11B H 0.124018 0.489721 0.940158 0.072 Uiso 1 1 calc R . . . .
C118 C 0.12193(13) 0.4470(2) 0.9933(2) 0.0633(14) Uani 1 1 d . . . . .
H11C H 0.104937 0.461543 1.003074 0.076 Uiso 1 1 calc R . . . .
H11D H 0.135493 0.438044 1.017874 0.076 Uiso 1 1 calc R . . . .
C119 C 0.11317(11) 0.39856(19) 0.96758(19) 0.0586(13) Uani 1 1 d . . . . .
H11E H 0.104435 0.408220 0.939475 0.070 Uiso 1 1 calc R . . . .
H11F H 0.098751 0.380309 0.980840 0.070 Uiso 1 1 calc R . . . .
C120 C 0.15314(11) 0.33012(18) 1.01529(17) 0.0524(11) Uani 1 1 d . . . . .
C121 C 0.13129(12) 0.3117(2) 1.03750(18) 0.0582(12) Uani 1 1 d . . . . .
H121 H 0.111980 0.316890 1.026866 0.070 Uiso 1 1 calc R . . . .
C122 C 0.13839(13) 0.2861(2) 1.07490(18) 0.0626(13) Uani 1 1 d . . . . .
H122 H 0.123777 0.274753 1.089657 0.075 Uiso 1 1 calc R . . . .
C123 C 0.16648(13) 0.2771(2) 1.09065(17) 0.0605(13) Uani 1 1 d . . . . .
H123 H 0.170857 0.258735 1.115508 0.073 Uiso 1 1 calc R . . . .
C124 C 0.18844(13) 0.2950(2) 1.07004(19) 0.0639(13) Uani 1 1 d . . . . .
H124 H 0.207612 0.289350 1.081192 0.077 Uiso 1 1 calc R . . . .
C125 C 0.18178(11) 0.32200(19) 1.03199(19) 0.0562(12) Uani 1 1 d . . . . .
H125 H 0.196565 0.334385 1.018050 0.067 Uiso 1 1 calc R . . . .
C126 C 0.12846(10) 0.3020(2) 0.93325(17) 0.0537(11) Uani 1 1 d . . . . .
C127 C 0.10476(12) 0.3067(2) 0.9019(2) 0.0652(14) Uani 1 1 d . . . . .
H127 H 0.095786 0.337937 0.896364 0.078 Uiso 1 1 calc R . . . .
C128 C 0.09478(14) 0.2638(3) 0.8792(2) 0.0754(16) Uani 1 1 d . . . . .
H128 H 0.079041 0.266633 0.858177 0.090 Uiso 1 1 calc R . . . .
C129 C 0.10792(14) 0.2168(3) 0.8874(2) 0.0738(16) Uani 1 1 d . . . . .
H129 H 0.100936 0.188407 0.871943 0.089 Uiso 1 1 calc R . . . .
C130 C 0.13135(13) 0.2124(2) 0.9184(2) 0.0675(15) Uani 1 1 d . . . . .
H130 H 0.140150 0.180976 0.924141 0.081 Uiso 1 1 calc R . . . .
C131 C 0.14169(11) 0.2548(2) 0.94105(18) 0.0566(12) Uani 1 1 d . . . . .
H131 H 0.157649 0.251906 0.961700 0.068 Uiso 1 1 calc R . . . .
C132 C 0.2610(4) 0.3627(7) 0.7696(6) 0.106(5) Uani 0.5 1 d D . P . .
H13I H 0.270770 0.394620 0.777028 0.127 Uiso 0.5 1 calc R . P . .
H13J H 0.242884 0.369197 0.751797 0.127 Uiso 0.5 1 calc R . P . .
C133 C 0.2799(5) 0.3265(8) 0.7493(6) 0.135(7) Uani 0.5 1 d D U P . .
H13K H 0.294314 0.344756 0.736138 0.162 Uiso 0.5 1 calc R . P . .
H13L H 0.268368 0.306021 0.728025 0.162 Uiso 0.5 1 calc R . P . .
C134 C 0.2941(5) 0.2932(8) 0.7853(6) 0.123(6) Uani 0.5 1 d D U P . .
H13M H 0.291422 0.257655 0.777806 0.148 Uiso 0.5 1 calc R . P . .
H13N H 0.314662 0.300129 0.790340 0.148 Uiso 0.5 1 calc R . P . .
C135 C 0.2806(4) 0.3043(7) 0.8247(5) 0.104(5) Uani 0.5 1 d D . P . .
H13O H 0.274619 0.273505 0.837691 0.124 Uiso 0.5 1 calc R . P . .
H13P H 0.293522 0.323556 0.845119 0.124 Uiso 0.5 1 calc R . P . .
C136 C 0.4292(4) -0.0360(7) 0.8536(6) 0.113(6) Uani 0.5 1 d D U P . .
H13A H 0.435044 -0.005989 0.839282 0.136 Uiso 0.5 1 calc R . P . .
H13B H 0.414299 -0.025980 0.870293 0.136 Uiso 0.5 1 calc R . P . .
C137 C 0.4168(3) -0.0749(6) 0.8208(5) 0.095(4) Uani 0.5 1 d D U P . .
H13C H 0.418501 -0.063702 0.792379 0.114 Uiso 0.5 1 calc R . P . .
H13D H 0.396762 -0.082569 0.823067 0.114 Uiso 0.5 1 calc R . P . .
C138 C 0.4366(4) -0.1200(6) 0.8339(7) 0.135(7) Uani 0.5 1 d D U P . .
H13E H 0.441927 -0.137143 0.809237 0.162 Uiso 0.5 1 calc R . P . .
H13F H 0.426930 -0.144233 0.850134 0.162 Uiso 0.5 1 calc R . P . .
C139 C 0.4635(3) -0.0979(5) 0.8609(5) 0.093(5) Uani 0.5 1 d D . P . .
H13G H 0.472040 -0.122838 0.881208 0.111 Uiso 0.5 1 calc R . P . .
H13H H 0.477873 -0.088019 0.843176 0.111 Uiso 0.5 1 calc R . P . .
C140 C 0.2880(4) 0.2026(4) 0.5260(8) 0.124(3) Uani 0.5 1 d D . P . .
H14A H 0.271060 0.198479 0.505112 0.149 Uiso 0.5 1 calc R . P . .
H14B H 0.282595 0.196810 0.553850 0.149 Uiso 0.5 1 calc R . P . .
C141 C 0.3117(3) 0.1674(6) 0.5175(8) 0.124(3) Uani 0.5 1 d D . P . .
H14C H 0.315006 0.168765 0.488217 0.149 Uiso 0.5 1 calc R . P . .
H14D H 0.307877 0.132671 0.525064 0.149 Uiso 0.5 1 calc R . P . .
C142 C 0.3366(4) 0.1897(5) 0.5463(8) 0.124(3) Uani 0.5 1 d D . P . .
H14E H 0.336259 0.179890 0.575445 0.149 Uiso 0.5 1 calc R . P . .
H14F H 0.355081 0.180770 0.537722 0.149 Uiso 0.5 1 calc R . P . .
C143 C 0.3297(4) 0.2445(5) 0.5392(8) 0.124(3) Uani 0.5 1 d D . P . .
H14G H 0.334058 0.262571 0.565670 0.149 Uiso 0.5 1 calc R . P . .
H14H H 0.341882 0.258218 0.519674 0.149 Uiso 0.5 1 calc R . P . .
C144 C 0.4797(3) 0.2606(5) 0.7870(4) 0.225(9) Uani 1 1 d D U . . .
C145 C 0.3250(3) 0.3597(5) 0.9578(4) 0.116(6) Uani 0.5 1 d D U P B 2
C146 C 0.3024(2) 0.3426(4) 0.9706(4) 0.086(4) Uani 0.5 1 d D U P A 1
C147 C 0.4100(3) -0.0956(6) 0.6959(4) 0.137(4) Uani 1 1 d . . . . .
C148 C 0.37558(14) 0.1434(3) 0.4350(2) 0.0758(17) Uani 1 1 d . . . . .

loop_
_atom_site_aniso_label
_atom_site_aniso_U_11
_atom_site_aniso_U_22
_atom_site_aniso_U_33
_atom_site_aniso_U_23
_atom_site_aniso_U_13
_atom_site_aniso_U_12
Pd1 0.0455(2) 0.04535(19) 0.0573(2) 0.01209(13) 0.02512(15) 0.01033(13)
Pd2 0.03910(19) 0.0516(2) 0.0624(2) -0.00557(15) 0.01730(15) -0.00068(13)
S1 0.0717(17) 0.0641(15) 0.0568(14) 0.0010(11) 0.0161(12) 0.0104(12)
S2 0.079(2) 0.094(3) 0.109(3) -0.012(2) 0.011(2) 0.0079(19)
S3 0.0608(8) 0.0716(9) 0.0822(9) -0.0291(7) 0.0204(7) -0.0174(6)
S4 0.0634(8) 0.0564(7) 0.0687(8) -0.0090(6) 0.0146(6) -0.0075(6)
S5 0.1008(19) 0.220(4) 0.217(4) 0.120(4) -0.021(2) -0.028(2)
P1 0.0374(6) 0.0510(6) 0.0610(7) -0.0039(5) 0.0136(5) -0.0023(4)
P2 0.0470(7) 0.0590(7) 0.0649(8) 0.0020(6) 0.0160(6) 0.0029(5)
P3 0.0565(7) 0.0466(6) 0.0577(7) 0.0136(5) 0.0270(6) 0.0135(5)
P4 0.0445(6) 0.0472(6) 0.0634(7) 0.0116(5) 0.0260(5) 0.0100(5)
F1 0.155(10) 0.118(8) 0.062(5) 0.027(5) -0.007(6) 0.022(7)
F2 0.065(6) 0.085(6) 0.053(4) 0.001(4) -0.011(5) 0.021(6)
F3 0.085(8) 0.102(6) 0.060(5) -0.018(4) -0.011(7) 0.010(8)
F4 0.184(14) 0.178(13) 0.103(8) 0.034(8) 0.040(9) 0.038(10)
F5 0.216(16) 0.098(8) 0.099(8) -0.018(6) -0.017(9) 0.073(10)
F6 0.049(3) 0.081(5) 0.060(4) 0.006(3) 0.027(3) 0.021(3)
F7 0.232(8) 0.314(9) 0.242(8) 0.028(8) -0.016(7) 0.007(8)
F8 0.347(12) 0.381(12) 0.339(11) 0.036(9) 0.063(9) -0.059(9)
F9 0.148(6) 0.154(6) 0.194(7) -0.024(5) -0.027(5) 0.010(5)
F10 0.078(2) 0.063(2) 0.134(4) 0.002(2) -0.010(2) -0.0030(18)
F11 0.077(2) 0.100(3) 0.101(3) -0.008(2) -0.008(2) -0.023(2)
F12 0.115(4) 0.142(4) 0.074(3) 0.022(3) 0.014(2) -0.027(3)
F13 0.219(9) 0.218(9) 0.256(11) 0.155(9) 0.006(8) -0.022(8)
F14 0.110(4) 0.150(5) 0.157(6) -0.045(4) -0.004(4) 0.023(4)
F15 0.199(8) 0.182(7) 0.164(6) -0.054(6) -0.056(6) -0.038(6)
O1 0.062(6) 0.184(13) 0.033(4) 0.017(5) 0.018(4) 0.025(7)
O2 0.044(3) 0.108(6) 0.048(3) -0.039(4) -0.022(3) 0.062(4)
O3 0.224(13) 0.030(3) 0.060(5) -0.005(3) -0.050(6) 0.029(5)
O4 0.060(4) 0.063(4) 0.060(4) -0.009(3) 0.017(3) 0.024(3)
O5 0.038(5) 0.125(9) 0.204(16) 0.090(10) -0.013(7) 0.015(5)
O6 0.149(11) 0.102(8) 0.085(7) -0.007(6) -0.011(7) 0.016(8)
O7 0.093(5) 0.136(6) 0.263(12) 0.043(7) -0.019(6) -0.011(4)
O8 0.076(3) 0.119(4) 0.104(4) 0.024(3) 0.020(3) 0.025(3)
O9 0.307(11) 0.255(10) 0.292(11) 0.008(8) 0.021(9) 0.011(8)
O10 0.096(4) 0.118(4) 0.099(4) -0.060(3) 0.039(3) -0.017(3)
O11 0.074(3) 0.089(3) 0.107(4) -0.049(3) 0.015(3) -0.009(2)
O12 0.082(3) 0.099(4) 0.155(6) -0.011(4) 0.051(4) -0.017(3)
O13 0.068(2) 0.073(3) 0.067(2) -0.0048(18) 0.019(2) -0.0087(19)
O14 0.107(4) 0.066(3) 0.098(3) -0.020(2) 0.034(3) -0.007(2)
O15 0.056(2) 0.069(2) 0.092(3) 0.000(2) 0.011(2) -0.0093(18)
O16 0.091(4) 0.071(4) 0.215(9) -0.042(5) 0.037(5) -0.015(3)
O17 0.196(15) 0.080(7) 0.118(10) -0.012(7) 0.077(11) -0.004(8)
O18 0.092(7) 0.127(9) 0.064(5) 0.003(5) 0.008(5) 0.037(6)
N1 0.049(2) 0.056(2) 0.085(3) -0.011(2) 0.025(2) -0.0015(18)
N2 0.045(2) 0.066(3) 0.060(2) -0.011(2) 0.0188(19) -0.0066(18)
N3 0.043(2) 0.055(2) 0.055(2) 0.0082(17) 0.0238(18) 0.0125(16)
N4 0.049(2) 0.051(2) 0.057(2) 0.0142(17) 0.0221(18) 0.0133(17)
C1 0.053(3) 0.066(3) 0.101(5) -0.018(3) 0.026(3) -0.001(3)
C2 0.048(3) 0.061(3) 0.115(5) -0.021(3) 0.026(3) 0.000(2)
C3 0.056(3) 0.055(3) 0.095(4) -0.003(3) 0.030(3) 0.004(2)
C4 0.054(3) 0.063(3) 0.101(5) -0.008(3) 0.021(3) 0.006(3)
C5 0.053(3) 0.070(3) 0.086(4) -0.017(3) 0.015(3) 0.003(3)
C6 0.064(3) 0.054(3) 0.098(4) -0.002(3) 0.034(3) 0.008(3)
C7 0.061(3) 0.060(3) 0.099(5) -0.001(3) 0.042(3) 0.003(3)
C8 0.064(3) 0.056(3) 0.095(4) 0.005(3) 0.040(3) 0.001(2)
C9 0.064(3) 0.055(3) 0.087(4) 0.012(3) 0.038(3) 0.015(2)
C10 0.056(3) 0.070(4) 0.095(5) 0.001(3) 0.028(3) -0.004(3)
C11 0.059(3) 0.057(3) 0.115(5) -0.006(3) 0.028(3) 0.001(3)
C12 0.051(3) 0.061(3) 0.070(3) 0.012(2) 0.022(2) 0.015(2)
C13 0.086(4) 0.067(3) 0.062(3) 0.019(3) 0.037(3) 0.022(3)
C14 0.081(4) 0.062(3) 0.070(3) 0.019(3) 0.030(3) 0.028(3)
C15 0.072(4) 0.077(4) 0.073(4) 0.016(3) 0.025(3) 0.034(3)
C16 0.046(3) 0.097(4) 0.059(3) 0.008(3) 0.019(2) 0.011(3)
C17 0.046(3) 0.072(3) 0.062(3) 0.013(2) 0.018(2) 0.008(2)
C18 0.059(3) 0.069(4) 0.091(4) 0.027(3) 0.032(3) 0.002(3)
C19 0.066(3) 0.073(4) 0.081(4) 0.024(3) 0.025(3) 0.028(3)
C20 0.046(3) 0.078(4) 0.067(3) 0.018(3) 0.018(2) 0.008(2)
C21 0.043(3) 0.083(4) 0.064(3) 0.024(3) 0.022(2) 0.005(2)
C22 0.059(3) 0.070(3) 0.073(3) 0.012(3) 0.028(3) -0.003(3)
C23 0.066(4) 0.079(4) 0.088(4) 0.016(3) 0.032(3) -0.014(3)
C24 0.062(3) 0.103(5) 0.083(4) 0.017(4) 0.039(3) -0.006(3)
C25 0.043(3) 0.105(5) 0.074(4) 0.016(3) 0.019(3) 0.014(3)
C26 0.100(5) 0.071(4) 0.118(6) 0.027(4) 0.053(5) -0.011(4)
C27 0.117(6) 0.060(3) 0.088(5) 0.022(3) 0.051(4) 0.027(4)
C28 0.047(3) 0.066(3) 0.062(3) 0.015(2) 0.022(2) 0.007(2)
C29 0.052(3) 0.058(3) 0.064(3) 0.021(2) 0.026(2) 0.013(2)
C30 0.048(3) 0.062(3) 0.063(3) 0.018(2) 0.023(2) 0.013(2)
C31 0.048(3) 0.063(3) 0.061(3) 0.020(2) 0.019(2) 0.007(2)
C32 0.050(3) 0.075(3) 0.064(3) 0.029(3) 0.017(2) 0.010(2)
C33 0.044(3) 0.082(4) 0.066(3) 0.023(3) 0.015(2) 0.011(2)
C34 0.054(3) 0.055(3) 0.061(3) 0.020(2) 0.024(2) 0.010(2)
C35 0.054(3) 0.061(3) 0.056(3) 0.022(2) 0.021(2) 0.012(2)
C36 0.047(2) 0.058(3) 0.056(3) 0.015(2) 0.020(2) 0.011(2)
C37 0.051(3) 0.061(3) 0.047(2) 0.019(2) 0.016(2) 0.013(2)
C38 0.050(3) 0.063(3) 0.060(3) 0.015(2) 0.016(2) 0.004(2)
C39 0.045(3) 0.059(3) 0.067(3) -0.008(2) 0.011(2) 0.006(2)
C40 0.048(3) 0.062(3) 0.066(3) -0.009(2) 0.000(2) 0.018(2)
C41 0.037(2) 0.055(3) 0.054(3) 0.000(2) 0.0103(19) 0.0055(19)
C42 0.046(2) 0.055(3) 0.052(3) 0.010(2) 0.011(2) 0.004(2)
C43 0.044(2) 0.064(3) 0.055(3) 0.012(2) 0.018(2) 0.014(2)
C44 0.041(2) 0.049(2) 0.057(3) -0.008(2) 0.008(2) 0.0040(19)
C45 0.041(2) 0.052(2) 0.045(2) -0.0038(19) 0.0084(18) -0.0005(18)
C46 0.039(2) 0.049(2) 0.051(2) -0.0035(19) 0.0063(18) 0.0032(18)
C47 0.040(2) 0.051(2) 0.048(2) -0.0053(19) 0.0150(19) -0.0018(18)
C48 0.048(2) 0.055(3) 0.045(2) -0.0016(19) 0.0072(19) 0.000(2)
C49 0.048(3) 0.054(3) 0.055(3) 0.003(2) 0.007(2) 0.005(2)
C50 0.037(2) 0.052(2) 0.047(2) -0.0069(19) 0.0053(18) -0.0026(18)
C51 0.041(2) 0.053(3) 0.049(2) -0.0059(19) 0.0105(19) -0.0072(19)
C52 0.048(3) 0.050(3) 0.063(3) -0.012(2) 0.012(2) -0.004(2)
C53 0.047(3) 0.057(3) 0.058(3) -0.016(2) 0.011(2) -0.002(2)
C54 0.044(2) 0.066(3) 0.046(2) -0.008(2) 0.0118(19) -0.005(2)
C55 0.045(2) 0.056(3) 0.039(2) -0.0071(18) 0.0055(18) -0.0007(19)
C56 0.052(3) 0.060(3) 0.050(3) 0.001(2) 0.014(2) 0.000(2)
C57 0.050(3) 0.052(3) 0.064(3) -0.013(2) 0.012(2) -0.001(2)
C58 0.045(2) 0.052(2) 0.052(3) -0.015(2) 0.005(2) -0.0053(19)
C59 0.039(2) 0.056(3) 0.058(3) -0.007(2) 0.010(2) 0.0007(19)
C60 0.039(2) 0.061(3) 0.061(3) -0.006(2) 0.011(2) 0.005(2)
C61 0.049(3) 0.062(3) 0.057(3) 0.002(2) 0.007(2) 0.003(2)
C62 0.042(2) 0.071(3) 0.056(3) -0.003(2) 0.013(2) 0.000(2)
C63 0.037(2) 0.066(3) 0.055(3) -0.017(2) 0.011(2) -0.001(2)
C64 0.060(3) 0.061(3) 0.082(4) 0.013(3) 0.020(3) 0.007(2)
C65 0.064(3) 0.047(3) 0.072(3) -0.005(2) 0.019(3) -0.001(2)
C66 0.047(3) 0.055(3) 0.057(3) -0.010(2) 0.013(2) -0.003(2)
C67 0.057(3) 0.063(3) 0.057(3) -0.017(2) 0.019(2) -0.011(2)
C68 0.062(3) 0.060(3) 0.061(3) -0.013(2) 0.014(2) -0.017(2)
C69 0.047(3) 0.066(3) 0.061(3) -0.014(2) 0.017(2) -0.013(2)
C70 0.054(3) 0.062(3) 0.063(3) -0.020(2) 0.025(2) -0.010(2)
C71 0.051(3) 0.049(3) 0.067(3) -0.011(2) 0.019(2) -0.004(2)
C72 0.048(3) 0.062(3) 0.066(3) -0.012(2) 0.019(2) -0.010(2)
C73 0.059(3) 0.071(3) 0.061(3) -0.016(3) 0.017(2) -0.016(3)
C74 0.050(3) 0.075(4) 0.072(4) -0.011(3) 0.015(3) -0.019(3)
C75 0.043(2) 0.064(3) 0.066(3) -0.011(2) 0.019(2) -0.008(2)
C76 0.041(2) 0.068(3) 0.067(3) -0.018(2) 0.019(2) -0.011(2)
C77 0.062(4) 0.086(4) 0.091(5) 0.019(4) 0.004(3) 0.004(3)
C78 0.090(6) 0.129(8) 0.142(8) 0.062(7) -0.005(6) 0.017(5)
C79 0.113(8) 0.104(7) 0.206(13) 0.068(8) -0.017(8) 0.014(6)
C80 0.150(11) 0.075(6) 0.255(17) 0.059(8) -0.019(11) 0.017(6)
C81 0.093(6) 0.068(4) 0.159(9) 0.023(5) -0.004(6) 0.006(4)
C82 0.064(3) 0.073(4) 0.078(4) 0.016(3) 0.014(3) 0.005(3)
C83 0.058(3) 0.073(4) 0.084(4) -0.002(3) 0.031(3) -0.006(3)
C84 0.061(4) 0.081(4) 0.100(5) -0.009(4) 0.018(3) -0.012(3)
C85 0.060(3) 0.075(4) 0.108(5) -0.004(4) 0.029(4) -0.007(3)
C86 0.059(4) 0.094(5) 0.118(6) 0.010(4) 0.046(4) -0.006(3)
C87 0.064(3) 0.087(4) 0.080(4) -0.004(3) 0.035(3) -0.005(3)
C88 0.048(3) 0.058(3) 0.069(3) 0.008(2) 0.018(2) 0.003(2)
C89 0.068(3) 0.071(3) 0.058(3) -0.002(3) 0.014(3) 0.003(3)
C90 0.069(4) 0.074(4) 0.059(3) -0.014(3) 0.019(3) 0.001(3)
C91 0.052(3) 0.057(3) 0.071(3) -0.010(2) 0.010(2) 0.002(2)
C92 0.040(2) 0.056(3) 0.050(2) 0.0025(19) 0.0154(19) -0.0061(19)
C93 0.049(3) 0.069(3) 0.058(3) -0.001(2) 0.020(2) 0.002(2)
C94 0.047(3) 0.091(4) 0.055(3) 0.008(3) 0.019(2) 0.015(3)
C95 0.037(2) 0.100(4) 0.060(3) 0.007(3) 0.010(2) -0.001(3)
C96 0.059(3) 0.078(4) 0.069(3) -0.002(3) 0.001(3) -0.012(3)
C97 0.044(3) 0.066(3) 0.065(3) 0.001(2) 0.010(2) -0.003(2)
C98 0.040(2) 0.055(3) 0.087(4) -0.003(3) 0.020(2) -0.005(2)
C99 0.046(3) 0.056(3) 0.112(5) -0.014(3) 0.017(3) -0.006(2)
C100 0.055(4) 0.068(4) 0.156(8) -0.004(4) 0.037(4) -0.011(3)
C102 0.075(5) 0.085(5) 0.158(9) 0.037(5) 0.051(5) -0.007(4)
C103 0.087(5) 0.110(6) 0.127(7) 0.037(5) 0.043(5) -0.011(5)
C104 0.063(4) 0.088(4) 0.100(5) 0.016(4) 0.026(4) -0.013(3)
C105 0.065(3) 0.051(3) 0.054(3) 0.011(2) 0.026(2) 0.013(2)
C106 0.069(3) 0.055(3) 0.059(3) 0.013(2) 0.016(3) -0.002(2)
C107 0.081(4) 0.064(3) 0.061(3) 0.013(3) 0.019(3) -0.011(3)
C108 0.104(5) 0.062(3) 0.062(3) 0.018(3) 0.029(3) -0.002(3)
C109 0.084(4) 0.060(3) 0.060(3) 0.021(2) 0.019(3) 0.017(3)
C110 0.059(3) 0.059(3) 0.063(3) 0.013(2) 0.021(2) 0.015(2)
C111 0.065(3) 0.057(3) 0.056(3) 0.017(2) 0.027(2) 0.011(2)
C112 0.068(3) 0.059(3) 0.058(3) 0.020(2) 0.029(3) 0.012(2)
C113 0.079(4) 0.086(4) 0.056(3) 0.026(3) 0.025(3) 0.014(3)
C114 0.091(5) 0.090(5) 0.057(3) 0.012(3) 0.021(3) 0.005(4)
C115 0.102(5) 0.067(3) 0.052(3) 0.002(2) 0.019(3) 0.004(3)
C116 0.087(4) 0.060(3) 0.061(3) 0.017(2) 0.032(3) 0.019(3)
C117 0.058(3) 0.051(3) 0.078(3) 0.013(2) 0.031(3) 0.015(2)
C118 0.063(3) 0.053(3) 0.081(4) 0.013(3) 0.037(3) 0.014(2)
C119 0.050(3) 0.053(3) 0.079(3) 0.015(2) 0.030(3) 0.016(2)
C120 0.060(3) 0.042(2) 0.060(3) 0.003(2) 0.024(2) 0.006(2)
C121 0.053(3) 0.067(3) 0.060(3) 0.005(2) 0.025(2) 0.005(2)
C122 0.071(3) 0.064(3) 0.060(3) 0.006(2) 0.033(3) -0.001(3)
C123 0.074(4) 0.061(3) 0.048(3) -0.005(2) 0.013(2) -0.003(3)
C124 0.062(3) 0.054(3) 0.074(4) 0.004(2) 0.003(3) -0.004(2)
C125 0.050(3) 0.046(3) 0.075(3) 0.006(2) 0.018(2) 0.000(2)
C126 0.042(2) 0.060(3) 0.063(3) 0.011(2) 0.025(2) 0.003(2)
C127 0.055(3) 0.070(3) 0.073(4) 0.017(3) 0.019(3) 0.008(3)
C128 0.062(3) 0.091(5) 0.073(4) 0.003(3) 0.007(3) 0.008(3)
C129 0.069(4) 0.079(4) 0.077(4) -0.012(3) 0.023(3) 0.004(3)
C130 0.059(3) 0.073(4) 0.074(4) -0.010(3) 0.026(3) 0.015(3)
C131 0.051(3) 0.060(3) 0.063(3) -0.002(2) 0.022(2) 0.015(2)
C132 0.101(12) 0.105(13) 0.107(12) 0.006(10) 0.002(10) -0.004(10)
C133 0.145(11) 0.153(11) 0.118(10) -0.001(8) 0.056(8) -0.003(8)
C134 0.121(10) 0.102(9) 0.147(10) -0.012(8) 0.020(8) 0.006(8)
C135 0.085(10) 0.108(12) 0.115(13) 0.020(10) 0.005(9) -0.035(9)
C136 0.111(9) 0.120(9) 0.107(9) -0.004(7) 0.006(7) 0.035(7)
C137 0.085(7) 0.103(8) 0.097(8) -0.023(7) 0.010(6) 0.025(6)
C138 0.141(11) 0.128(10) 0.135(10) -0.019(8) 0.009(8) 0.025(8)
C139 0.076(9) 0.105(11) 0.090(9) -0.006(8) -0.016(7) 0.054(8)
C140 0.091(4) 0.071(4) 0.215(9) -0.042(5) 0.037(5) -0.015(3)
C141 0.091(4) 0.071(4) 0.215(9) -0.042(5) 0.037(5) -0.015(3)
C142 0.091(4) 0.071(4) 0.215(9) -0.042(5) 0.037(5) -0.015(3)
C143 0.091(4) 0.071(4) 0.215(9) -0.042(5) 0.037(5) -0.015(3)
C144 0.242(12) 0.233(12) 0.196(11) 0.019(9) 0.017(9) 0.000(9)
C145 0.111(9) 0.119(9) 0.119(9) -0.023(8) 0.018(8) 0.026(8)
C146 0.078(7) 0.091(7) 0.091(8) -0.009(6) 0.015(6) 0.019(6)
C147 0.132(9) 0.172(11) 0.104(7) -0.035(7) 0.009(7) -0.043(8)
C148 0.063(4) 0.079(4) 0.081(4) 0.004(3) -0.003(3) -0.012(3)

loop_
_atom_type_symbol
_atom_type_description
_atom_type_scat_dispersion_real
_atom_type_scat_dispersion_imag
_atom_type_scat_source
C C 0.0181 0.0091 'International Tables Vol C Tables 4.2.6.8 and 6.1.1.4'
H H 0.0000 0.0000 'International Tables Vol C Tables 4.2.6.8 and 6.1.1.4'
F F 0.0727 0.0534 'International Tables Vol C Tables 4.2.6.8 and 6.1.1.4'
N N 0.0311 0.0180 'International Tables Vol C Tables 4.2.6.8 and 6.1.1.4'
O O 0.0492 0.0322 'International Tables Vol C Tables 4.2.6.8 and 6.1.1.4'
P P 0.2955 0.4335 'International Tables Vol C Tables 4.2.6.8 and 6.1.1.4'
Pd Pd 0.1215 3.9337 'International Tables Vol C Tables 4.2.6.8 and 6.1.1.4'
S S 0.3331 0.5567 'International Tables Vol C Tables 4.2.6.8 and 6.1.1.4'

loop_
_exptl_crystal_face_index_h
_exptl_crystal_face_index_k
_exptl_crystal_face_index_l
_exptl_crystal_face_perp_dist
30 -1 1 0.0155
8 2 19 0.0823
-17 -2 -15 0.0960
7 -15 -9 0.1364
-3 17 3 0.1115
-14 -4 19 0.0895
14 -2 -19 0.1266
7 15 -10 0.1291
-4 -16 6 0.1356
-29 1 -2 0.0592
-20 3 17 0.1085
-14 3 -17 0.0947
-18 -11 -9 0.0991
11 10 14 0.0877
4 17 3 0.0994
-7 12 15 0.1059

loop_
_geom_angle_atom_site_label_1
_geom_angle_atom_site_label_2
_geom_angle_atom_site_label_3
_geom_angle
P3 Pd1 P4 93.24(4)
N3 Pd1 P3 173.58(11)
N3 Pd1 P4 92.91(11)
N4 Pd1 P3 89.08(12)
N4 Pd1 P4 177.07(13)
N4 Pd1 N3 84.82(15)
P2 Pd2 P1 90.65(5)
N1 Pd2 P1 175.54(12)
N1 Pd2 P2 93.10(14)
N1 Pd2 N2 83.52(18)
N2 Pd2 P1 92.74(13)
N2 Pd2 P2 176.60(13)
O1 S1 C146 104.4(6)
O2 S1 O1 107.4(5)
O2 S1 C146 111.9(5)
O3 S1 O1 119.7(7)
O3 S1 O2 120.4(7)
O3 S1 C146 90.4(7)
O4 S2 O5 106.8(6)
O4 S2 O6 121.5(7)
O4 S2 C145 103.6(6)
O5 S2 C145 108.2(9)
O6 S2 O5 111.7(8)
O6 S2 C145 104.0(8)
O10 S3 O12 112.9(4)
O10 S3 C147 110.8(5)
O11 S3 O10 115.9(3)
O11 S3 O12 108.7(4)
O11 S3 C147 108.1(5)
O12 S3 C147 99.0(5)
O13 S4 O14 114.9(3)
O13 S4 O15 113.9(3)
O13 S4 C148 102.8(3)
O14 S4 O15 115.1(3)
O14 S4 C148 105.0(3)
O15 S4 C148 103.1(3)
O7 S5 O9 107.0(9)
O7 S5 C144 117.5(8)
O8 S5 O7 122.7(5)
O8 S5 O9 102.1(9)
O8 S5 C144 106.1(6)
O9 S5 C144 97.2(9)
C91 P1 Pd2 115.31(19)
C92 P1 Pd2 115.05(17)
C92 P1 C91 106.1(2)
C98 P1 Pd2 110.87(17)
C98 P1 C91 104.3(3)
C98 P1 C92 104.1(2)
C82 P2 Pd2 111.3(2)
C82 P2 C88 106.8(3)
C88 P2 Pd2 111.00(19)
C89 P2 Pd2 115.9(2)
C89 P2 C82 103.7(3)
C89 P2 C88 107.5(3)
C105 P3 Pd1 112.60(17)
C105 P3 C117 104.0(2)
C111 P3 Pd1 112.43(17)
C111 P3 C105 103.1(3)
C111 P3 C117 106.8(3)
C117 P3 Pd1 116.6(2)
C119 P4 Pd1 114.66(17)
C119 P4 C126 105.6(3)
C120 P4 Pd1 116.36(18)
C120 P4 C119 105.5(2)
C120 P4 C126 102.3(2)
C126 P4 Pd1 111.17(15)
C143 O16 C140 102.9(13)
C135 O17 C132 116.0(14)
C139 O18 C136 105.7(10)
C1 N1 Pd2 121.5(4)
C5 N1 Pd2 119.5(4)
C5 N1 C1 117.8(5)
C74 N2 Pd2 123.1(4)
C74 N2 C75 118.2(5)
C75 N2 Pd2 118.4(4)
C39 N3 Pd1 117.8(4)
C39 N3 C43 117.7(4)
C43 N3 Pd1 123.7(3)
C36 N4 Pd1 118.0(3)
C37 N4 Pd1 123.9(3)
C37 N4 C36 118.1(4)
N1 C1 C2 123.0(6)
C1 C2 C3 119.5(6)
C2 C3 C6 121.0(6)
C4 C3 C2 116.4(5)
C4 C3 C6 122.6(6)
C5 C4 C3 120.9(6)
N1 C5 C4 122.4(6)
C7 C6 C3 119.9(5)
C11 C6 C3 121.2(6)
C11 C6 C7 118.7(5)
C8 C7 C6 120.5(5)
C7 C8 C9 120.2(6)
C8 C9 C12 120.4(6)
C10 C9 C8 118.4(5)
C10 C9 C12 121.2(5)
C9 C10 C11 121.0(6)
C6 C11 C10 121.1(6)
C13 C12 C9 118.7(5)
C17 C12 C9 122.6(5)
C17 C12 C13 118.3(5)
C14 C13 C12 121.7(5)
C13 C14 C15 117.9(6)
C13 C14 C27 119.3(6)
C15 C14 C27 121.8(5)
C16 C15 C14 119.8(5)
C15 C16 C17 122.0(5)
C12 C17 C18 124.0(5)
C16 C17 C12 116.6(5)
C16 C17 C18 117.8(5)
C17 C18 C19 113.1(5)
C20 C19 C18 114.0(5)
C21 C20 C19 124.6(5)
C25 C20 C19 117.6(6)
C25 C20 C21 116.1(6)
C20 C21 C28 122.1(5)
C22 C21 C20 119.8(5)
C22 C21 C28 117.8(5)
C23 C22 C21 121.5(6)
C22 C23 C26 120.4(6)
C24 C23 C22 116.8(6)
C24 C23 C26 121.8(6)
C23 C24 C25 119.6(5)
C24 C25 C20 122.3(6)
C23 C26 C27 111.7(6)
C14 C27 C26 112.6(5)
C29 C28 C21 119.9(5)
C33 C28 C21 121.6(5)
C33 C28 C29 118.5(4)
C30 C29 C28 121.1(5)
C29 C30 C31 119.9(5)
C30 C31 C34 120.3(4)
C32 C31 C30 118.7(4)
C32 C31 C34 121.0(4)
C33 C32 C31 120.7(5)
C32 C33 C28 121.0(5)
C35 C34 C31 120.8(5)
C38 C34 C31 123.5(5)
C38 C34 C35 115.7(4)
C36 C35 C34 121.6(5)
N4 C36 C35 121.3(5)
N4 C37 C38 122.8(4)
C37 C38 C34 120.6(5)
N3 C39 C40 122.3(5)
C39 C40 C41 120.8(5)
C40 C41 C42 116.3(4)
C40 C41 C44 120.2(4)
C42 C41 C44 123.4(5)
C43 C42 C41 119.9(5)
N3 C43 C42 123.0(5)
C45 C44 C41 119.5(4)
C45 C44 C49 118.5(4)
C49 C44 C41 122.0(5)
C44 C45 C46 120.3(4)
C47 C46 C45 121.5(4)
C46 C47 C48 117.9(4)
C46 C47 C50 120.6(4)
C48 C47 C50 121.4(4)
C49 C48 C47 120.8(4)
C48 C49 C44 120.9(5)
C51 C50 C47 118.2(4)
C51 C50 C55 119.4(4)
C55 C50 C47 122.1(4)
C50 C51 C52 122.4(4)
C51 C52 C65 120.5(5)
C53 C52 C51 116.0(5)
C53 C52 C65 122.5(5)
C54 C53 C52 120.3(4)
C53 C54 C55 122.5(4)
C50 C55 C56 123.9(4)
C54 C55 C50 116.3(4)
C54 C55 C56 117.7(4)
C55 C56 C57 112.5(4)
C58 C57 C56 113.0(4)
C59 C58 C57 123.3(5)
C63 C58 C57 118.0(4)
C63 C58 C59 117.2(5)
C58 C59 C66 122.6(5)
C60 C59 C58 117.8(5)
C60 C59 C66 119.3(4)
C59 C60 C61 124.0(5)
C60 C61 C62 115.1(5)
C60 C61 C64 121.6(5)
C62 C61 C64 121.7(5)
C63 C62 C61 120.4(5)
C62 C63 C58 122.2(4)
C61 C64 C65 113.9(5)
C52 C65 C64 111.4(4)
C67 C66 C59 122.0(4)
C71 C66 C59 119.5(5)
C71 C66 C67 118.5(5)
C68 C67 C66 120.4(5)
C67 C68 C69 121.5(5)
C68 C69 C70 118.0(5)
C68 C69 C72 122.3(5)
C70 C69 C72 119.7(5)
C71 C70 C69 121.1(5)
C70 C71 C66 120.5(5)
C73 C72 C69 121.7(5)
C76 C72 C69 120.4(5)
C76 C72 C73 117.9(5)
C72 C73 C74 119.0(5)
N2 C74 C73 122.8(5)
N2 C75 C76 121.5(5)
C75 C76 C72 120.5(5)
C82 C77 C78 119.3(8)
C79 C78 C77 121.0(10)
C78 C79 C80 120.6(9)
C81 C80 C79 120.3(10)
C80 C81 C82 118.8(10)
C77 C82 P2 119.2(5)
C77 C82 C81 120.0(7)
C81 C82 P2 120.8(6)
C88 C83 C84 121.3(6)
C85 C84 C83 121.1(7)
C84 C85 C86 119.2(7)
C85 C86 C87 121.6(6)
C88 C87 C86 118.1(7)
C83 C88 P2 119.6(4)
C83 C88 C87 118.8(6)
C87 C88 P2 121.6(5)
C90 C89 P2 116.6(4)
C89 C90 C91 112.7(5)
C90 C91 P1 113.8(4)
C93 C92 P1 120.3(4)
C97 C92 P1 119.4(4)
C97 C92 C93 120.0(5)
C94 C93 C92 120.5(5)
C93 C94 C95 120.1(5)
C96 C95 C94 119.4(5)
C95 C96 C97 121.3(6)
C92 C97 C96 118.7(5)
C99 C98 P1 122.5(5)
C99 C98 C104 118.2(6)
C104 C98 P1 119.2(4)
C98 C99 C100 120.8(8)
C102 C100 C99 120.4(7)
C100 C102 C103 120.2(7)
C104 C103 C102 119.1(9)
C103 C104 C98 121.2(7)
C106 C105 P3 119.4(4)
C110 C105 P3 121.2(4)
C110 C105 C106 119.4(5)
C107 C106 C105 120.2(6)
C108 C107 C106 119.7(6)
C107 C108 C109 119.8(5)
C110 C109 C108 120.5(6)
C105 C110 C109 120.4(6)
C112 C111 P3 121.5(4)
C112 C111 C116 119.0(6)
C116 C111 P3 119.0(4)
C113 C112 C111 120.9(6)
C114 C113 C112 119.6(6)
C113 C114 C115 119.9(7)
C116 C115 C114 121.3(6)
C115 C116 C111 119.3(6)
C118 C117 P3 113.4(4)
C117 C118 C119 112.1(5)
C118 C119 P4 112.9(4)
C121 C120 P4 119.5(4)
C125 C120 P4 121.4(4)
C125 C120 C121 118.6(5)
C122 C121 C120 120.2(5)
C123 C122 C121 121.0(5)
C122 C123 C124 120.4(5)
C123 C124 C125 119.7(5)
C120 C125 C124 120.0(5)
C127 C126 P4 121.7(4)
C127 C126 C131 119.7(5)
C131 C126 P4 118.6(4)
C128 C127 C126 118.9(6)
C127 C128 C129 121.1(6)
C130 C129 C128 119.8(6)
C129 C130 C131 119.7(6)
C130 C131 C126 120.8(5)
O17 C132 C133 99.8(14)
C132 C133 C134 104.9(15)
C135 C134 C133 109.4(15)
O17 C135 C134 99.0(14)
O18 C136 C137 112.4(13)
C136 C137 C138 100.1(13)
C137 C138 C139 106.1(12)
O18 C139 C138 106.1(11)
O16 C140 C141 103.0(12)
C140 C141 C142 100.2(14)
C143 C142 C141 98.7(14)
O16 C143 C142 112.6(13)
F7 C144 S5 97.2(10)
F7 C144 F8 119.5(14)
F8 C144 S5 105.4(11)
F9 C144 S5 89.1(7)
F9 C144 F7 104.8(12)
F9 C144 F8 130.3(15)
F3 C145 S2 111.4(10)
F3 C145 F4 116.1(14)
F3 C145 F5 106.8(14)
F4 C145 S2 107.6(10)
F5 C145 S2 107.0(9)
F5 C145 F4 107.6(13)
F1 C146 S1 110.3(8)
F2 C146 S1 107.3(8)
F2 C146 F1 113.0(10)
F2 C146 F6 113.8(10)
F6 C146 S1 107.3(7)
F6 C146 F1 104.9(10)
F13 C147 S3 108.7(9)
F13 C147 F15 103.1(11)
F14 C147 S3 114.7(8)
F14 C147 F13 110.9(14)
F14 C147 F15 109.9(11)
F15 C147 S3 108.8(10)
F10 C148 S4 110.7(5)
F10 C148 F11 107.3(6)
F10 C148 F12 108.7(6)
F11 C148 S4 111.4(5)
F11 C148 F12 107.2(6)
F12 C148 S4 111.3(5)

loop_
_geom_bond_atom_site_label_1
_geom_bond_atom_site_label_2
_geom_bond_distance
Pd1 P3 2.2767(13)
Pd1 P4 2.2804(11)
Pd1 N3 2.109(4)
Pd1 N4 2.095(4)
Pd2 P1 2.2668(13)
Pd2 P2 2.2652(14)
Pd2 N1 2.095(4)
Pd2 N2 2.103(4)
S1 O1 1.474(11)
S1 O2 1.462(6)
S1 O3 1.421(8)
S1 C146 1.803(9)
S2 O4 1.372(8)
S2 O5 1.515(13)
S2 O6 1.488(15)
S2 C145 1.818(9)
S3 O10 1.424(5)
S3 O11 1.404(5)
S3 O12 1.476(6)
S3 C147 1.792(15)
S4 O13 1.435(4)
S4 O14 1.442(5)
S4 O15 1.448(4)
S4 C148 1.831(7)
S5 O7 1.4295(10)
S5 O8 1.4280(10)
S5 O9 1.4814(10)
S5 C144 1.800(10)
P1 C91 1.812(6)
P1 C92 1.809(5)
P1 C98 1.808(5)
P2 C82 1.809(6)
P2 C88 1.811(6)
P2 C89 1.808(6)
P3 C105 1.829(5)
P3 C111 1.801(6)
P3 C117 1.830(5)
P4 C119 1.817(5)
P4 C120 1.801(5)
P4 C126 1.818(6)
F1 C146 1.412(9)
F2 C146 1.313(18)
F3 C145 1.36(2)
F4 C145 1.405(10)
F5 C145 1.368(9)
F6 C146 1.329(9)
F7 C144 1.387(9)
F8 C144 1.393(7)
F9 C144 1.350(9)
F10 C148 1.324(8)
F11 C148 1.338(7)
F12 C148 1.341(8)
F13 C147 1.341(14)
F14 C147 1.297(14)
F15 C147 1.363(12)
O16 C140 1.456(9)
O16 C143 1.39(2)
O17 C132 1.44(2)
O17 C135 1.41(2)
O18 C136 1.46(2)
O18 C139 1.398(9)
N1 C1 1.344(8)
N1 C5 1.334(8)
N2 C74 1.342(7)
N2 C75 1.357(6)
N3 C39 1.335(7)
N3 C43 1.343(7)
N4 C36 1.359(6)
N4 C37 1.340(7)
C1 C2 1.378(8)
C2 C3 1.403(9)
C3 C4 1.385(9)
C3 C6 1.484(7)
C4 C5 1.377(8)
C6 C7 1.410(9)
C6 C11 1.365(8)
C7 C8 1.383(8)
C8 C9 1.426(8)
C9 C10 1.364(9)
C9 C12 1.483(7)
C10 C11 1.409(8)
C12 C13 1.414(8)
C12 C17 1.411(7)
C13 C14 1.370(8)
C14 C15 1.388(9)
C14 C27 1.521(9)
C15 C16 1.376(9)
C16 C17 1.389(8)
C17 C18 1.499(8)
C18 C19 1.569(10)
C19 C20 1.502(9)
C20 C21 1.408(8)
C20 C25 1.405(8)
C21 C22 1.404(8)
C21 C28 1.504(6)
C22 C23 1.401(8)
C23 C24 1.389(10)
C23 C26 1.499(10)
C24 C25 1.400(10)
C26 C27 1.585(12)
C28 C29 1.390(7)
C28 C33 1.385(7)
C29 C30 1.389(7)
C30 C31 1.399(7)
C31 C32 1.388(7)
C31 C34 1.471(6)
C32 C33 1.382(7)
C34 C35 1.400(8)
C34 C38 1.395(7)
C35 C36 1.374(7)
C37 C38 1.377(7)
C39 C40 1.381(7)
C40 C41 1.387(7)
C41 C42 1.394(7)
C41 C44 1.479(6)
C42 C43 1.377(7)
C44 C45 1.399(7)
C44 C49 1.400(7)
C45 C46 1.404(6)
C46 C47 1.388(7)
C47 C48 1.412(7)
C47 C50 1.500(6)
C48 C49 1.394(7)
C50 C51 1.379(7)
C50 C55 1.408(7)
C51 C52 1.415(7)
C52 C53 1.394(7)
C52 C65 1.517(8)
C53 C54 1.369(8)
C54 C55 1.408(7)
C55 C56 1.522(7)
C56 C57 1.580(7)
C57 C58 1.517(8)
C58 C59 1.419(7)
C58 C63 1.393(7)
C59 C60 1.390(7)
C59 C66 1.493(7)
C60 C61 1.396(7)
C61 C62 1.420(7)
C61 C64 1.495(8)
C62 C63 1.373(8)
C64 C65 1.574(9)
C66 C67 1.408(7)
C66 C71 1.390(7)
C67 C68 1.372(8)
C68 C69 1.392(7)
C69 C70 1.395(7)
C69 C72 1.497(7)
C70 C71 1.388(7)
C72 C73 1.388(7)
C72 C76 1.387(8)
C73 C74 1.389(8)
C75 C76 1.376(8)
C77 C78 1.401(10)
C77 C82 1.392(10)
C78 C79 1.324(15)
C79 C80 1.410(17)
C80 C81 1.376(13)
C81 C82 1.407(10)
C83 C84 1.386(9)
C83 C88 1.373(9)
C84 C85 1.340(9)
C85 C86 1.359(11)
C86 C87 1.428(10)
C87 C88 1.385(8)
C89 C90 1.522(9)
C90 C91 1.528(8)
C92 C93 1.388(7)
C92 C97 1.373(7)
C93 C94 1.363(8)
C94 C95 1.398(9)
C95 C96 1.351(9)
C96 C97 1.406(8)
C98 C99 1.369(8)
C98 C104 1.400(10)
C99 C100 1.404(10)
C100 C102 1.349(13)
C102 C103 1.396(14)
C103 C104 1.384(9)
C105 C106 1.402(8)
C105 C110 1.375(8)
C106 C107 1.394(7)
C107 C108 1.385(9)
C108 C109 1.386(10)
C109 C110 1.384(8)
C111 C112 1.392(8)
C111 C116 1.419(8)
C112 C113 1.388(9)
C113 C114 1.383(10)
C114 C115 1.391(10)
C115 C116 1.369(10)
C117 C118 1.521(7)
C118 C119 1.543(8)
C120 C121 1.406(7)
C120 C125 1.388(8)
C121 C122 1.374(8)
C122 C123 1.361(9)
C123 C124 1.375(8)
C124 C125 1.407(8)
C126 C127 1.395(8)
C126 C131 1.395(7)
C127 C128 1.387(9)
C128 C129 1.391(9)
C129 C130 1.381(9)
C130 C131 1.383(8)
C132 C133 1.505(10)
C133 C134 1.526(10)
C134 C135 1.510(10)
C136 C137 1.522(10)
C137 C138 1.528(10)
C138 C139 1.541(10)
C140 C141 1.497(15)
C141 C142 1.500(16)
C142 C143 1.487(16)

loop_
_exptl_oxdiff_crystal_face_indexfrac_h
_exptl_oxdiff_crystal_face_indexfrac_k
_exptl_oxdiff_crystal_face_indexfrac_l
_exptl_oxdiff_crystal_face_x
_exptl_oxdiff_crystal_face_y
_exptl_oxdiff_crystal_face_z
29.9933 -0.9966 1.0024 -0.6673 -0.6839 -0.3228
8.0072 2.0009 19.0016 -0.4968 -0.4836 0.7220
-17.0030 -2.0020 -15.0024 0.5902 0.6527 -0.4486
6.9966 -15.0009 -9.0044 -0.5584 0.5391 -0.6217
-3.0010 17.0017 3.0053 0.6917 -0.6476 0.3452
-13.9863 -4.0024 18.9977 -0.2997 0.2811 0.9164
13.9874 -1.9983 -18.9996 0.0536 -0.0393 -0.9815
6.9904 15.0028 -9.9946 0.6940 -0.6590 -0.3382
-3.9930 -16.0025 5.9945 -0.7075 0.6728 0.1246
-28.9941 0.9968 -2.0023 0.6692 0.6713 0.2692
-19.9871 2.9978 16.9994 0.1522 0.1639 0.9795
-14.0057 2.9990 -17.0005 0.7788 0.4023 -0.5134
-17.9980 -11.0033 -9.0053 0.1093 0.9721 -0.2834
11.0024 10.0023 14.0044 -0.1192 -0.8214 0.5643
3.9973 17.0025 3.0059 0.5507 -0.8140 0.2627
-6.9930 12.0004 15.0035 0.3034 -0.4854 0.8401

loop_
_smtbx_masks_void_nr
_smtbx_masks_void_average_x
_smtbx_masks_void_average_y
_smtbx_masks_void_average_z
_smtbx_masks_void_volume
_smtbx_masks_void_count_electrons
1 -0.342 -0.498 -0.941 15586.0 3858.4
